data_4317205
loop_
_publ_author_name
'Ding-Bang Xiong'
'Yufeng Zhao'
'Walter Schnelle'
'Norihiko L. Okamoto'
'Haruyuki Inui'

_publ_section_title
;
 Complex Alloys Containing Double-Mackay Clusters and (Sb1-\dZn\d)24 Snub
 Cubes Filled with Highly Disordered Zinc Aggregates: Synthesis,
 Structures, and Physical Properties of Ruthenium Zinc Antimonides
;
_journal_name_full 'Inorganic Chemistry'
_journal_page_first 10788
_journal_page_last 10797
_journal_paper_doi 10.1021/ic101804m
_journal_volume 49
_journal_year 2010
_chemical_formula_sum 'Ru13 Sb12 Zn83.43'
_chemical_formula_weight 8228.40
_chemical_name_systematic
; 
 ? 
;
_space_group_IT_number 226
_symmetry_cell_setting cubic
_symmetry_space_group_name_Hall '-F 4a 2 3'
_symmetry_space_group_name_H-M 'F m -3 c'
_atom_sites_solution_primary direct
_atom_sites_solution_secondary difmap
_audit_creation_method SHELXL-97
_cell_angle_alpha 90.00
_cell_angle_beta 90.00
_cell_angle_gamma 90.00
_cell_formula_units_Z 8
_cell_length_a 24.355(3)
_cell_length_b 24.355(3)
_cell_length_c 24.355(3)
_cell_measurement_temperature 293(2)
_cell_volume 14447(3)
_computing_structure_refinement 'SHELXL-97 (Sheldrick, 1997)'
_computing_structure_solution 'SHELXS-97 (Sheldrick, 1990)'
_diffrn_ambient_temperature 293(2)
_diffrn_measured_fraction_theta_full 0.995
_diffrn_measured_fraction_theta_max 0.995
_diffrn_radiation_monochromator graphite
_diffrn_radiation_source 'fine-focus sealed tube'
_diffrn_radiation_type MoK\a
_diffrn_radiation_wavelength 0.71073
_diffrn_reflns_av_R_equivalents 0.0870
_diffrn_reflns_av_sigmaI/netI 0.0172
_diffrn_reflns_limit_h_max 34
_diffrn_reflns_limit_h_min -34
_diffrn_reflns_limit_k_max 37
_diffrn_reflns_limit_k_min -37
_diffrn_reflns_limit_l_max 36
_diffrn_reflns_limit_l_min -37
_diffrn_reflns_number 48761
_diffrn_reflns_theta_full 33.09
_diffrn_reflns_theta_max 33.09
_diffrn_reflns_theta_min 3.35
_exptl_absorpt_coefficient_mu 34.091
_exptl_absorpt_correction_T_max 0.0804
_exptl_absorpt_correction_T_min 0.0218
_exptl_absorpt_correction_type numerical
_exptl_absorpt_process_details 'X-RED (1.02)-Data Reduction Program. Stoe & Cie., Darmstadt (Germany), 2001'
_exptl_crystal_density_diffrn 7.566
_exptl_crystal_density_method 'not measured'
_exptl_crystal_F_000 29494
_exptl_crystal_size_max 0.14
_exptl_crystal_size_mid 0.10
_exptl_crystal_size_min 0.07
_refine_diff_density_max 1.095
_refine_diff_density_min -1.421
_refine_diff_density_rms 0.258
_refine_ls_extinction_coef 0.000014(2)
_refine_ls_extinction_expression Fc^*^=kFc[1+0.001xFc^2^\l^3^/sin(2\q)]^-1/4^
_refine_ls_extinction_method SHELXL
_refine_ls_goodness_of_fit_ref 1.144
_refine_ls_matrix_type full
_refine_ls_number_parameters 78
_refine_ls_number_reflns 1226
_refine_ls_number_restraints 0
_refine_ls_restrained_S_all 1.144
_refine_ls_R_factor_all 0.0440
_refine_ls_R_factor_gt 0.0390
_refine_ls_shift/su_max 0.001
_refine_ls_shift/su_mean 0.000
_refine_ls_structure_factor_coef Fsqd
_refine_ls_weighting_details 'calc w=1/[\s^2^(Fo^2^)+(0.0419P)^2^+794.0810P] where P=(Fo^2^+2Fc^2^)/3'
_refine_ls_weighting_scheme calc
_refine_ls_wR_factor_gt 0.0933
_refine_ls_wR_factor_ref 0.0968
_reflns_number_gt 1141
_reflns_number_total 1226
_reflns_threshold_expression >2sigma(I)
_cod_data_source_file ic101804m_si_002_2.cif
_cod_data_source_block Ru13Sb12Zn83.43_CB
_cod_depositor_comments
;
The following automatic conversions were performed:

'_symmetry_cell_setting' value 'Cubic' changed to 'cubic' according
to the built-in table from CIF Core dictionary named 'cif_core.dic'
version 2.4.1 from 2010-06-29.

Automatic conversion script
Id: cif_fix_values 1646 2011-03-28 12:23:43Z adriana 
;
_cod_database_code 4317205

loop_
_symmetry_equiv_pos_as_xyz
'x, y, z'
'-x, -y, z'
'-x, y, -z'
'x, -y, -z'
'z, x, y'
'z, -x, -y'
'-z, -x, y'
'-z, x, -y'
'y, z, x'
'-y, z, -x'
'y, -z, -x'
'-y, -z, x'
'y+1/2, x+1/2, -z+1/2'
'-y+1/2, -x+1/2, -z+1/2'
'y+1/2, -x+1/2, z+1/2'
'-y+1/2, x+1/2, z+1/2'
'x+1/2, z+1/2, -y+1/2'
'-x+1/2, z+1/2, y+1/2'
'-x+1/2, -z+1/2, -y+1/2'
'x+1/2, -z+1/2, y+1/2'
'z+1/2, y+1/2, -x+1/2'
'z+1/2, -y+1/2, x+1/2'
'-z+1/2, y+1/2, x+1/2'
'-z+1/2, -y+1/2, -x+1/2'
'x, y+1/2, z+1/2'
'-x, -y+1/2, z+1/2'
'-x, y+1/2, -z+1/2'
'x, -y+1/2, -z+1/2'
'z, x+1/2, y+1/2'
'z, -x+1/2, -y+1/2'
'-z, -x+1/2, y+1/2'
'-z, x+1/2, -y+1/2'
'y, z+1/2, x+1/2'
'-y, z+1/2, -x+1/2'
'y, -z+1/2, -x+1/2'
'-y, -z+1/2, x+1/2'
'y+1/2, x+1, -z+1'
'-y+1/2, -x+1, -z+1'
'y+1/2, -x+1, z+1'
'-y+1/2, x+1, z+1'
'x+1/2, z+1, -y+1'
'-x+1/2, z+1, y+1'
'-x+1/2, -z+1, -y+1'
'x+1/2, -z+1, y+1'
'z+1/2, y+1, -x+1'
'z+1/2, -y+1, x+1'
'-z+1/2, y+1, x+1'
'-z+1/2, -y+1, -x+1'
'x+1/2, y, z+1/2'
'-x+1/2, -y, z+1/2'
'-x+1/2, y, -z+1/2'
'x+1/2, -y, -z+1/2'
'z+1/2, x, y+1/2'
'z+1/2, -x, -y+1/2'
'-z+1/2, -x, y+1/2'
'-z+1/2, x, -y+1/2'
'y+1/2, z, x+1/2'
'-y+1/2, z, -x+1/2'
'y+1/2, -z, -x+1/2'
'-y+1/2, -z, x+1/2'
'y+1, x+1/2, -z+1'
'-y+1, -x+1/2, -z+1'
'y+1, -x+1/2, z+1'
'-y+1, x+1/2, z+1'
'x+1, z+1/2, -y+1'
'-x+1, z+1/2, y+1'
'-x+1, -z+1/2, -y+1'
'x+1, -z+1/2, y+1'
'z+1, y+1/2, -x+1'
'z+1, -y+1/2, x+1'
'-z+1, y+1/2, x+1'
'-z+1, -y+1/2, -x+1'
'x+1/2, y+1/2, z'
'-x+1/2, -y+1/2, z'
'-x+1/2, y+1/2, -z'
'x+1/2, -y+1/2, -z'
'z+1/2, x+1/2, y'
'z+1/2, -x+1/2, -y'
'-z+1/2, -x+1/2, y'
'-z+1/2, x+1/2, -y'
'y+1/2, z+1/2, x'
'-y+1/2, z+1/2, -x'
'y+1/2, -z+1/2, -x'
'-y+1/2, -z+1/2, x'
'y+1, x+1, -z+1/2'
'-y+1, -x+1, -z+1/2'
'y+1, -x+1, z+1/2'
'-y+1, x+1, z+1/2'
'x+1, z+1, -y+1/2'
'-x+1, z+1, y+1/2'
'-x+1, -z+1, -y+1/2'
'x+1, -z+1, y+1/2'
'z+1, y+1, -x+1/2'
'z+1, -y+1, x+1/2'
'-z+1, y+1, x+1/2'
'-z+1, -y+1, -x+1/2'
'-x, -y, -z'
'x, y, -z'
'x, -y, z'
'-x, y, z'
'-z, -x, -y'
'-z, x, y'
'z, x, -y'
'z, -x, y'
'-y, -z, -x'
'y, -z, x'
'-y, z, x'
'y, z, -x'
'-y-1/2, -x-1/2, z-1/2'
'y-1/2, x-1/2, z-1/2'
'-y-1/2, x-1/2, -z-1/2'
'y-1/2, -x-1/2, -z-1/2'
'-x-1/2, -z-1/2, y-1/2'
'x-1/2, -z-1/2, -y-1/2'
'x-1/2, z-1/2, y-1/2'
'-x-1/2, z-1/2, -y-1/2'
'-z-1/2, -y-1/2, x-1/2'
'-z-1/2, y-1/2, -x-1/2'
'z-1/2, -y-1/2, -x-1/2'
'z-1/2, y-1/2, x-1/2'
'-x, -y+1/2, -z+1/2'
'x, y+1/2, -z+1/2'
'x, -y+1/2, z+1/2'
'-x, y+1/2, z+1/2'
'-z, -x+1/2, -y+1/2'
'-z, x+1/2, y+1/2'
'z, x+1/2, -y+1/2'
'z, -x+1/2, y+1/2'
'-y, -z+1/2, -x+1/2'
'y, -z+1/2, x+1/2'
'-y, z+1/2, x+1/2'
'y, z+1/2, -x+1/2'
'-y-1/2, -x, z'
'y-1/2, x, z'
'-y-1/2, x, -z'
'y-1/2, -x, -z'
'-x-1/2, -z, y'
'x-1/2, -z, -y'
'x-1/2, z, y'
'-x-1/2, z, -y'
'-z-1/2, -y, x'
'-z-1/2, y, -x'
'z-1/2, -y, -x'
'z-1/2, y, x'
'-x+1/2, -y, -z+1/2'
'x+1/2, y, -z+1/2'
'x+1/2, -y, z+1/2'
'-x+1/2, y, z+1/2'
'-z+1/2, -x, -y+1/2'
'-z+1/2, x, y+1/2'
'z+1/2, x, -y+1/2'
'z+1/2, -x, y+1/2'
'-y+1/2, -z, -x+1/2'
'y+1/2, -z, x+1/2'
'-y+1/2, z, x+1/2'
'y+1/2, z, -x+1/2'
'-y, -x-1/2, z'
'y, x-1/2, z'
'-y, x-1/2, -z'
'y, -x-1/2, -z'
'-x, -z-1/2, y'
'x, -z-1/2, -y'
'x, z-1/2, y'
'-x, z-1/2, -y'
'-z, -y-1/2, x'
'-z, y-1/2, -x'
'z, -y-1/2, -x'
'z, y-1/2, x'
'-x+1/2, -y+1/2, -z'
'x+1/2, y+1/2, -z'
'x+1/2, -y+1/2, z'
'-x+1/2, y+1/2, z'
'-z+1/2, -x+1/2, -y'
'-z+1/2, x+1/2, y'
'z+1/2, x+1/2, -y'
'z+1/2, -x+1/2, y'
'-y+1/2, -z+1/2, -x'
'y+1/2, -z+1/2, x'
'-y+1/2, z+1/2, x'
'y+1/2, z+1/2, -x'
'-y, -x, z-1/2'
'y, x, z-1/2'
'-y, x, -z-1/2'
'y, -x, -z-1/2'
'-x, -z, y-1/2'
'x, -z, -y-1/2'
'x, z, y-1/2'
'-x, z, -y-1/2'
'-z, -y, x-1/2'
'-z, y, -x-1/2'
'z, -y, -x-1/2'
'z, y, x-1/2'

loop_
_atom_site_label
_atom_site_type_symbol
_atom_site_fract_x
_atom_site_fract_y
_atom_site_fract_z
_atom_site_U_iso_or_equiv
_atom_site_adp_type
_atom_site_occupancy
_atom_site_symmetry_multiplicity
_atom_site_calc_flag
_atom_site_refinement_flags
_atom_site_disorder_assembly
_atom_site_disorder_group
Ru10 Ru 0.0000 0.0000 0.0000 0.0149(3) Uani 1 24 d S . .
Zn11 Zn 0.0000 0.05612(4) 0.08925(4) 0.0190(2) Uani 1 2 d S . .
Zn12 Zn 0.0000 0.0000 0.18190(6) 0.0209(3) Uani 1 4 d S . .
Zn13 Zn 0.09348(3) 0.05873(3) 0.14922(3) 0.02173(18) Uani 1 1 d . . .
Ru14 Ru 0.0000 0.11403(3) 0.17808(3) 0.01703(16) Uani 1 2 d S . .
Zn15 Zn 0.0000 0.16054(5) 0.27718(4) 0.0272(2) Uani 1 2 d S . .
Zn16 Zn 0.06061(3) 0.06061(3) 0.2500 0.0223(2) Uani 1 2 d S . .
Zn17 Zn 0.1012(10) 0.1640(5) 0.2044(5) 0.022(2) Uani 0.36(8) 1 d P . .
Sb17 Sb 0.0904(7) 0.1638(3) 0.2038(3) 0.0394(11) Uani 0.50(5) 1 d P . .
Zn20 Zn 0.2500 0.2500 0.2500 0.0305(8) Uani 1 24 d S . .
Zn21 Zn 0.13566(8) 0.2500 0.2500 0.0207(6) Uani 0.734(8) 4 d SP . .
Zn22 Zn 0.1645(2) 0.2287(2) 0.1891(2) 0.0175(15) Uani 0.133(4) 1 d P . .
Zn30 Zn 0.069(3) 0.2500 0.2500 0.026(17) Uani 0.026(8) 4 d SP . .

loop_
_atom_site_aniso_label
_atom_site_aniso_U_11
_atom_site_aniso_U_22
_atom_site_aniso_U_33
_atom_site_aniso_U_23
_atom_site_aniso_U_13
_atom_site_aniso_U_12
Ru10 0.0149(3) 0.0149(3) 0.0149(3) 0.000 0.000 0.000
Zn11 0.0205(4) 0.0195(4) 0.0169(4) -0.0015(3) 0.000 0.000
Zn12 0.0229(6) 0.0196(6) 0.0202(6) 0.000 0.000 0.000
Zn13 0.0211(3) 0.0243(3) 0.0197(3) 0.0001(2) 0.0018(2) 0.0034(2)
Ru14 0.0185(3) 0.0173(3) 0.0153(3) 0.00028(19) 0.000 0.000
Zn15 0.0338(6) 0.0287(5) 0.0190(5) -0.0030(4) 0.000 0.000
Zn16 0.0249(3) 0.0249(3) 0.0173(4) 0.0012(2) -0.0012(2) 0.0024(3)
Zn17 0.015(4) 0.023(2) 0.029(2) -0.0053(11) -0.0054(18) -0.0014(18)
Sb17 0.029(3) 0.0421(13) 0.0472(13) -0.0020(7) -0.0071(12) -0.0084(12)
Zn20 0.0305(8) 0.0305(8) 0.0305(8) 0.000 0.000 0.000
Zn21 0.0219(9) 0.0201(6) 0.0201(6) 0.000 0.000 0.000
Zn22 0.014(2) 0.021(3) 0.018(2) -0.0014(17) -0.0019(15) 0.0008(16)
Zn30 0.05(4) 0.015(17) 0.015(17) 0.000 0.000 0.000

loop_
_atom_type_symbol
_atom_type_description
_atom_type_scat_dispersion_real
_atom_type_scat_dispersion_imag
_atom_type_scat_source
Zn Zn 0.2839 1.4301 'International Tables Vol C Tables 4.2.6.8 and 6.1.1.4'
Ru Ru -1.2594 0.8363 'International Tables Vol C Tables 4.2.6.8 and 6.1.1.4'
Sb Sb -0.5866 1.5461 'International Tables Vol C Tables 4.2.6.8 and 6.1.1.4'

loop_
_geom_angle_atom_site_label_1
_geom_angle_atom_site_label_2
_geom_angle_atom_site_label_3
_geom_angle
_geom_angle_site_symmetry_1
_geom_angle_site_symmetry_3
_geom_angle_publ_flag
Zn11 Ru10 Zn11 180.00(4) 101 5 ?
Zn11 Ru10 Zn11 116.784(11) 101 . ?
Zn11 Ru10 Zn11 63.216(11) 5 . ?
Zn11 Ru10 Zn11 63.216(11) 101 97 ?
Zn11 Ru10 Zn11 116.784(11) 5 97 ?
Zn11 Ru10 Zn11 180.00(4) . 97 ?
Zn11 Ru10 Zn11 63.216(11) 101 105 ?
Zn11 Ru10 Zn11 116.784(11) 5 105 ?
Zn11 Ru10 Zn11 116.784(11) . 105 ?
Zn11 Ru10 Zn11 63.216(11) 97 105 ?
Zn11 Ru10 Zn11 116.784(11) 101 9 ?
Zn11 Ru10 Zn11 63.216(11) 5 9 ?
Zn11 Ru10 Zn11 63.216(11) . 9 ?
Zn11 Ru10 Zn11 116.784(11) 97 9 ?
Zn11 Ru10 Zn11 180.00(4) 105 9 ?
Zn11 Ru10 Zn11 64.32(5) 101 102 ?
Zn11 Ru10 Zn11 115.68(5) 5 102 ?
Zn11 Ru10 Zn11 63.216(11) . 102 ?
Zn11 Ru10 Zn11 116.784(11) 97 102 ?
Zn11 Ru10 Zn11 63.216(11) 105 102 ?
Zn11 Ru10 Zn11 116.784(11) 9 102 ?
Zn11 Ru10 Zn11 115.68(5) 101 6 ?
Zn11 Ru10 Zn11 64.32(5) 5 6 ?
Zn11 Ru10 Zn11 116.784(11) . 6 ?
Zn11 Ru10 Zn11 63.216(11) 97 6 ?
Zn11 Ru10 Zn11 116.784(11) 105 6 ?
Zn11 Ru10 Zn11 63.216(11) 9 6 ?
Zn11 Ru10 Zn11 180.00(4) 102 6 ?
Zn11 Ru10 Zn11 63.216(11) 101 98 ?
Zn11 Ru10 Zn11 116.784(11) 5 98 ?
Zn11 Ru10 Zn11 115.68(5) . 98 ?
Zn11 Ru10 Zn11 64.32(5) 97 98 ?
Zn11 Ru10 Zn11 116.784(11) 105 98 ?
Zn11 Ru10 Zn11 63.216(11) 9 98 ?
Zn11 Ru10 Zn11 116.784(11) 102 98 ?
Zn11 Ru10 Zn11 63.216(11) 6 98 ?
Zn11 Ru10 Zn11 116.784(11) 101 2 ?
Zn11 Ru10 Zn11 63.216(11) 5 2 ?
Zn11 Ru10 Zn11 64.32(5) . 2 ?
Zn11 Ru10 Zn11 115.68(5) 97 2 ?
Zn11 Ru10 Zn11 63.216(11) 105 2 ?
Zn11 Ru10 Zn11 116.784(11) 9 2 ?
Zn11 Ru10 Zn11 63.216(11) 102 2 ?
Zn11 Ru10 Zn11 116.784(11) 6 2 ?
Zn11 Ru10 Zn11 180.00(4) 98 2 ?
Zn11 Ru10 Zn11 116.784(11) 101 106 ?
Zn11 Ru10 Zn11 63.216(11) 5 106 ?
Zn11 Ru10 Zn11 116.784(11) . 106 ?
Zn11 Ru10 Zn11 63.216(11) 97 106 ?
Zn11 Ru10 Zn11 64.32(5) 105 106 ?
Zn11 Ru10 Zn11 115.68(5) 9 106 ?
Zn11 Ru10 Zn11 116.784(11) 102 106 ?
Zn11 Ru10 Zn11 63.216(11) 6 106 ?
Zn11 Ru10 Zn11 116.784(11) 98 106 ?
Zn11 Ru10 Zn11 63.216(11) 2 106 ?
Zn11 Ru10 Zn11 63.216(11) 101 10 ?
Zn11 Ru10 Zn11 116.784(11) 5 10 ?
Zn11 Ru10 Zn11 63.216(11) . 10 ?
Zn11 Ru10 Zn11 116.784(11) 97 10 ?
Zn11 Ru10 Zn11 115.68(5) 105 10 ?
Zn11 Ru10 Zn11 64.32(5) 9 10 ?
Zn11 Ru10 Zn11 63.216(11) 102 10 ?
Zn11 Ru10 Zn11 116.784(11) 6 10 ?
Zn11 Ru10 Zn11 63.216(11) 98 10 ?
Zn11 Ru10 Zn11 116.784(11) 2 10 ?
Zn11 Ru10 Zn11 180.00(4) 106 10 ?
Ru10 Zn11 Ru14 179.06(5) . . ?
Ru10 Zn11 Zn12 116.63(4) . . ?
Ru14 Zn11 Zn12 64.30(3) . . ?
Ru10 Zn11 Zn13 118.84(4) . 9 ?
Ru14 Zn11 Zn13 60.42(3) . 9 ?
Zn12 Zn11 Zn13 113.90(4) . 9 ?
Ru10 Zn11 Zn13 118.84(4) . 107 ?
Ru14 Zn11 Zn13 60.42(3) . 107 ?
Zn12 Zn11 Zn13 113.90(4) . 107 ?
Zn13 Zn11 Zn13 64.44(4) 9 107 ?
Ru10 Zn11 Zn11 58.392(5) . 102 ?
Ru14 Zn11 Zn11 121.901(19) . 102 ?
Zn12 Zn11 Zn11 89.62(4) . 102 ?
Zn13 Zn11 Zn11 150.61(5) 9 102 ?
Zn13 Zn11 Zn11 90.58(2) 107 102 ?
Ru10 Zn11 Zn11 58.392(5) . 5 ?
Ru14 Zn11 Zn11 121.901(19) . 5 ?
Zn12 Zn11 Zn11 89.62(4) . 5 ?
Zn13 Zn11 Zn11 90.58(2) 9 5 ?
Zn13 Zn11 Zn11 150.61(5) 107 5 ?
Zn11 Zn11 Zn11 107.727(14) 102 5 ?
Ru10 Zn11 Zn11 58.392(5) . 10 ?
Ru14 Zn11 Zn11 120.86(3) . 10 ?
Zn12 Zn11 Zn11 147.79(4) . 10 ?
Zn13 Zn11 Zn11 92.77(5) 9 10 ?
Zn13 Zn11 Zn11 60.45(3) 107 10 ?
Zn11 Zn11 Zn11 60.0 102 10 ?
Zn11 Zn11 Zn11 108.68(3) 5 10 ?
Ru10 Zn11 Zn11 58.392(5) . 9 ?
Ru14 Zn11 Zn11 120.86(3) . 9 ?
Zn12 Zn11 Zn11 147.79(4) . 9 ?
Zn13 Zn11 Zn11 60.45(3) 9 9 ?
Zn13 Zn11 Zn11 92.77(5) 107 9 ?
Zn11 Zn11 Zn11 108.68(3) 102 9 ?
Zn11 Zn11 Zn11 60.0 5 9 ?
Zn11 Zn11 Zn11 61.04(5) 10 9 ?
Ru10 Zn11 Zn13 118.00(3) . . ?
Ru14 Zn11 Zn13 62.29(2) . . ?
Zn12 Zn11 Zn13 63.29(2) . . ?
Zn13 Zn11 Zn13 60.72(3) 9 . ?
Zn13 Zn11 Zn13 114.09(4) 107 . ?
Zn11 Zn11 Zn13 148.57(6) 102 . ?
Zn11 Zn11 Zn13 59.61(3) 5 . ?
Zn11 Zn11 Zn13 148.90(6) 10 . ?
Zn11 Zn11 Zn13 90.091(19) 9 . ?
Ru10 Zn11 Zn13 118.00(3) . 100 ?
Ru14 Zn11 Zn13 62.29(2) . 100 ?
Zn12 Zn11 Zn13 63.29(2) . 100 ?
Zn13 Zn11 Zn13 114.09(4) 9 100 ?
Zn13 Zn11 Zn13 60.72(3) 107 100 ?
Zn11 Zn11 Zn13 59.61(3) 102 100 ?
Zn11 Zn11 Zn13 148.57(6) 5 100 ?
Zn11 Zn11 Zn13 90.091(19) 10 100 ?
Zn11 Zn11 Zn13 148.90(6) 9 100 ?
Zn13 Zn11 Zn13 114.59(4) . 100 ?
Ru10 Zn11 Zn11 57.84(2) . 2 ?
Ru14 Zn11 Zn11 123.10(3) . 2 ?
Zn12 Zn11 Zn11 58.79(3) . 2 ?
Zn13 Zn11 Zn11 147.688(19) 9 2 ?
Zn13 Zn11 Zn11 147.688(19) 107 2 ?
Zn11 Zn11 Zn11 59.48(3) 102 2 ?
Zn11 Zn11 Zn11 59.48(3) 5 2 ?
Zn11 Zn11 Zn11 107.44(3) 10 2 ?
Zn11 Zn11 Zn11 107.44(3) 9 2 ?
Zn13 Zn11 Zn11 91.34(3) . 2 ?
Zn13 Zn11 Zn11 91.34(3) 100 2 ?
Zn11 Zn12 Zn11 62.41(5) 2 . ?
Zn11 Zn12 Zn16 144.97(3) 2 . ?
Zn11 Zn12 Zn16 104.19(2) . . ?
Zn11 Zn12 Zn16 144.97(3) 2 100 ?
Zn11 Zn12 Zn16 104.19(2) . 100 ?
Zn16 Zn12 Zn16 67.24(3) . 100 ?
Zn11 Zn12 Zn16 104.19(2) 2 2 ?
Zn11 Zn12 Zn16 144.97(3) . 2 ?
Zn16 Zn12 Zn16 103.07(6) . 2 ?
Zn16 Zn12 Zn16 67.24(3) 100 2 ?
Zn11 Zn12 Zn16 104.19(2) 2 99 ?
Zn11 Zn12 Zn16 144.97(3) . 99 ?
Zn16 Zn12 Zn16 67.24(3) . 99 ?
Zn16 Zn12 Zn16 103.07(6) 100 99 ?
Zn16 Zn12 Zn16 67.24(3) 2 99 ?
Zn11 Zn12 Ru14 56.88(3) 2 2 ?
Zn11 Zn12 Ru14 119.29(5) . 2 ?
Zn16 Zn12 Ru14 125.04(4) . 2 ?
Zn16 Zn12 Ru14 125.04(4) 100 2 ?
Zn16 Zn12 Ru14 57.823(15) 2 2 ?
Zn16 Zn12 Ru14 57.823(15) 99 2 ?
Zn11 Zn12 Ru14 119.29(5) 2 . ?
Zn11 Zn12 Ru14 56.88(3) . . ?
Zn16 Zn12 Ru14 57.823(15) . . ?
Zn16 Zn12 Ru14 57.823(15) 100 . ?
Zn16 Zn12 Ru14 125.04(4) 2 . ?
Zn16 Zn12 Ru14 125.04(4) 99 . ?
Ru14 Zn12 Ru14 176.16(6) 2 . ?
Zn11 Zn12 Zn13 59.53(2) 2 2 ?
Zn11 Zn12 Zn13 91.23(4) . 2 ?
Zn16 Zn12 Zn13 155.30(5) . 2 ?
Zn16 Zn12 Zn13 90.544(18) 100 2 ?
Zn16 Zn12 Zn13 56.27(2) 2 2 ?
Zn16 Zn12 Zn13 110.10(2) 99 2 ?
Ru14 Zn12 Zn13 58.714(16) 2 2 ?
Ru14 Zn12 Zn13 120.02(2) . 2 ?
Zn11 Zn12 Zn13 91.23(4) 2 . ?
Zn11 Zn12 Zn13 59.53(2) . . ?
Zn16 Zn12 Zn13 56.27(2) . . ?
Zn16 Zn12 Zn13 110.10(2) 100 . ?
Zn16 Zn12 Zn13 155.30(5) 2 . ?
Zn16 Zn12 Zn13 90.543(18) 99 . ?
Ru14 Zn12 Zn13 120.02(2) 2 . ?
Ru14 Zn12 Zn13 58.714(16) . . ?
Zn13 Zn12 Zn13 147.01(6) 2 . ?
Zn11 Zn12 Zn13 91.23(4) 2 100 ?
Zn11 Zn12 Zn13 59.53(2) . 100 ?
Zn16 Zn12 Zn13 110.10(2) . 100 ?
Zn16 Zn12 Zn13 56.27(2) 100 100 ?
Zn16 Zn12 Zn13 90.544(18) 2 100 ?
Zn16 Zn12 Zn13 155.31(5) 99 100 ?
Ru14 Zn12 Zn13 120.02(2) 2 100 ?
Ru14 Zn12 Zn13 58.714(16) . 100 ?
Zn13 Zn12 Zn13 61.34(3) 2 100 ?
Zn13 Zn12 Zn13 108.57(4) . 100 ?
Zn11 Zn12 Zn13 59.53(2) 2 99 ?
Zn11 Zn12 Zn13 91.23(4) . 99 ?
Zn16 Zn12 Zn13 90.544(18) . 99 ?
Zn16 Zn12 Zn13 155.30(5) 100 99 ?
Zn16 Zn12 Zn13 110.10(2) 2 99 ?
Zn16 Zn12 Zn13 56.27(2) 99 99 ?
Ru14 Zn12 Zn13 58.714(16) 2 99 ?
Ru14 Zn12 Zn13 120.02(2) . 99 ?
Zn13 Zn12 Zn13 108.57(4) 2 99 ?
Zn13 Zn12 Zn13 61.34(3) . 99 ?
Zn13 Zn12 Zn13 147.01(6) 100 99 ?
Zn16 Zn13 Ru14 123.91(3) . 5 ?
Zn16 Zn13 Zn11 143.22(4) . 5 ?
Ru14 Zn13 Zn11 57.92(3) 5 5 ?
Zn16 Zn13 Zn11 104.64(3) . . ?
Ru14 Zn13 Zn11 117.84(4) 5 . ?
Zn11 Zn13 Zn11 59.94(4) 5 . ?
Zn16 Zn13 Zn13 156.67(3) . 5 ?
Ru14 Zn13 Zn13 61.22(3) 5 5 ?
Zn11 Zn13 Zn13 60.06(3) 5 5 ?
Zn11 Zn13 Zn13 89.42(2) . 5 ?
Zn16 Zn13 Zn13 111.29(4) . 9 ?
Ru14 Zn13 Zn13 121.14(3) 5 9 ?
Zn11 Zn13 Zn13 89.900(19) 5 9 ?
Zn11 Zn13 Zn13 59.23(3) . 9 ?
Zn13 Zn13 Zn13 60.0 5 9 ?
Zn16 Zn13 Ru14 59.29(2) . . ?
Ru14 Zn13 Ru14 174.37(4) 5 . ?
Zn11 Zn13 Ru14 116.59(4) 5 . ?
Zn11 Zn13 Ru14 56.65(3) . . ?
Zn13 Zn13 Ru14 118.01(3) 5 . ?
Zn13 Zn13 Ru14 58.08(3) 9 . ?
Zn16 Zn13 Zn12 59.17(4) . . ?
Ru14 Zn13 Zn12 116.60(3) 5 . ?
Zn11 Zn13 Zn12 86.38(4) 5 . ?
Zn11 Zn13 Zn12 57.19(3) . . ?
Zn13 Zn13 Zn12 142.47(3) 5 . ?
Zn13 Zn13 Zn12 107.58(3) 9 . ?
Ru14 Zn13 Zn12 60.180(19) . . ?
Zn16 Zn13 Zn15 65.39(3) . 85_445 ?
Ru14 Zn13 Zn15 58.72(3) 5 85_445 ?
Zn11 Zn13 Zn15 106.83(3) 5 85_445 ?
Zn11 Zn13 Zn15 145.08(4) . 85_445 ?
Zn13 Zn13 Zn15 112.58(4) 5 85_445 ?
Zn13 Zn13 Zn15 155.34(2) 9 85_445 ?
Ru14 Zn13 Zn15 124.68(4) . 85_445 ?
Zn12 Zn13 Zn15 91.78(3) . 85_445 ?
Zn16 Zn13 Sb17 99.82(14) . 5 ?
Ru14 Zn13 Sb17 56.5(3) 5 5 ?
Zn11 Zn13 Sb17 106.82(19) 5 5 ?
Zn11 Zn13 Sb17 151.3(2) . 5 ?
Zn13 Zn13 Sb17 62.73(17) 5 5 ?
Zn13 Zn13 Sb17 97.9(3) 9 5 ?
Ru14 Zn13 Sb17 128.7(3) . 5 ?
Zn12 Zn13 Sb17 151.4(3) . 5 ?
Zn15 Zn13 Sb17 60.4(3) 85_445 5 ?
Zn16 Zn13 Zn13 91.02(2) . 99 ?
Ru14 Zn13 Zn13 57.345(18) 5 99 ?
Zn11 Zn13 Zn13 57.781(19) 5 99 ?
Zn11 Zn13 Zn13 88.66(3) . 99 ?
Zn13 Zn13 Zn13 108.11(2) 5 99 ?
Zn13 Zn13 Zn13 144.025(5) 9 99 ?
Ru14 Zn13 Zn13 119.477(19) . 99 ?
Zn12 Zn13 Zn13 59.330(16) . 99 ?
Zn15 Zn13 Zn13 59.47(2) 85_445 99 ?
Sb17 Zn13 Zn13 105.9(3) 5 99 ?
Zn16 Zn13 Sb17 62.49(17) . . ?
Ru14 Zn13 Sb17 130.4(3) 5 . ?
Zn11 Zn13 Sb17 149.49(16) 5 . ?
Zn11 Zn13 Sb17 104.4(3) . . ?
Zn13 Zn13 Sb17 96.3(2) 5 . ?
Zn13 Zn13 Sb17 60.3(2) 9 . ?
Ru14 Zn13 Sb17 54.8(3) . . ?
Zn12 Zn13 Sb17 107.5(3) . . ?
Zn15 Zn13 Sb17 99.9(3) 85_445 . ?
Sb17 Zn13 Sb17 73.9(6) 5 . ?
Zn13 Zn13 Sb17 152.51(14) 99 . ?
Zn11 Ru14 Sb17 117.3(2) . . ?
Zn11 Ru14 Sb17 117.3(2) . 100 ?
Sb17 Ru14 Sb17 116.4(5) . 100 ?
Zn11 Ru14 Zn16 106.70(3) . 100 ?
Sb17 Ru14 Zn16 123.13(16) . 100 ?
Sb17 Ru14 Zn16 66.0(2) 100 100 ?
Zn11 Ru14 Zn16 106.70(3) . . ?
Sb17 Ru14 Zn16 66.0(2) . . ?
Sb17 Ru14 Zn16 123.13(16) 100 . ?
Zn16 Ru14 Zn16 68.17(4) 100 . ?
Zn11 Ru14 Zn13 61.66(3) . 107 ?
Sb17 Ru14 Zn13 119.69(18) . 107 ?
Sb17 Ru14 Zn13 65.05(16) 100 107 ?
Zn16 Ru14 Zn13 111.97(2) 100 107 ?
Zn16 Ru14 Zn13 168.22(3) . 107 ?
Zn11 Ru14 Zn13 61.66(3) . 9 ?
Sb17 Ru14 Zn13 65.05(16) . 9 ?
Sb17 Ru14 Zn13 119.69(18) 100 9 ?
Zn16 Ru14 Zn13 168.22(3) 100 9 ?
Zn16 Ru14 Zn13 111.97(2) . 9 ?
Zn13 Ru14 Zn13 65.31(4) 107 9 ?
Zn11 Ru14 Zn15 172.05(4) . . ?
Sb17 Ru14 Zn15 65.3(2) . . ?
Sb17 Ru14 Zn15 65.3(2) 100 . ?
Zn16 Ru14 Zn15 66.92(3) 100 . ?
Zn16 Ru14 Zn15 66.92(3) . . ?
Zn13 Ru14 Zn15 124.50(3) 107 . ?
Zn13 Ru14 Zn15 124.50(3) 9 . ?
Zn11 Ru14 Zn15 113.94(4) . 161_565 ?
Sb17 Ru14 Zn15 64.9(2) . 161_565 ?
Sb17 Ru14 Zn15 64.9(2) 100 161_565 ?
Zn16 Ru14 Zn15 126.40(3) 100 161_565 ?
Zn16 Ru14 Zn15 126.40(3) . 161_565 ?
Zn13 Ru14 Zn15 63.71(3) 107 161_565 ?
Zn13 Ru14 Zn15 63.71(3) 9 161_565 ?
Zn15 Ru14 Zn15 74.02(5) . 161_565 ?
Zn11 Ru14 Zn13 61.06(2) . 100 ?
Sb17 Ru14 Zn13 178.1(3) . 100 ?
Sb17 Ru14 Zn13 65.5(3) 100 100 ?
Zn16 Ru14 Zn13 57.429(18) 100 100 ?
Zn16 Ru14 Zn13 113.20(3) . 100 ?
Zn13 Ru14 Zn13 60.70(3) 107 100 ?
Zn13 Ru14 Zn13 114.09(3) 9 100 ?
Zn15 Ru14 Zn13 116.21(2) . 100 ?
Zn15 Ru14 Zn13 116.42(2) 161_565 100 ?
Zn11 Ru14 Zn13 61.06(2) . . ?
Sb17 Ru14 Zn13 65.5(3) . . ?
Sb17 Ru14 Zn13 178.1(3) 100 . ?
Zn16 Ru14 Zn13 113.20(3) 100 . ?
Zn16 Ru14 Zn13 57.429(18) . . ?
Zn13 Ru14 Zn13 114.09(3) 107 . ?
Zn13 Ru14 Zn13 60.70(3) 9 . ?
Zn15 Ru14 Zn13 116.21(2) . . ?
Zn15 Ru14 Zn13 116.42(2) 161_565 . ?
Zn13 Ru14 Zn13 112.57(4) 100 . ?
Zn11 Ru14 Zn12 58.82(4) . . ?
Sb17 Ru14 Zn12 117.4(2) . . ?
Sb17 Ru14 Zn12 117.4(2) 100 . ?
Zn16 Ru14 Zn12 58.95(3) 100 . ?
Zn16 Ru14 Zn12 58.95(3) . . ?
Zn13 Ru14 Zn12 110.44(3) 107 . ?
Zn13 Ru14 Zn12 110.44(3) 9 . ?
Zn15 Ru14 Zn12 113.23(4) . . ?
Zn15 Ru14 Zn12 172.76(5) 161_565 . ?
Zn13 Ru14 Zn12 61.11(2) 100 . ?
Zn13 Ru14 Zn12 61.11(2) . . ?
Ru14 Zn15 Ru14 164.02(5) . 89_445 ?
Ru14 Zn15 Zn13 109.26(4) . 85_445 ?
Ru14 Zn15 Zn13 57.57(3) 89_445 85_445 ?
Ru14 Zn15 Zn13 109.26(4) . 183_556 ?
Ru14 Zn15 Zn13 57.57(3) 89_445 183_556 ?
Zn13 Zn15 Zn13 61.06(4) 85_445 183_556 ?
Ru14 Zn15 Zn30 96.63(10) . . ?
Ru14 Zn15 Zn30 96.21(10) 89_445 . ?
Zn13 Zn15 Zn30 107.1(10) 85_445 . ?
Zn13 Zn15 Zn30 153.78(9) 183_556 . ?
Ru14 Zn15 Zn30 96.63(10) . 121 ?
Ru14 Zn15 Zn30 96.21(10) 89_445 121 ?
Zn13 Zn15 Zn30 153.78(9) 85_445 121 ?
Zn13 Zn15 Zn30 107.1(10) 183_556 121 ?
Zn30 Zn15 Zn30 73(2) . 121 ?
Ru14 Zn15 Sb17 128.1(2) . 89_445 ?
Ru14 Zn15 Sb17 56.0(2) 89_445 89_445 ?
Zn13 Zn15 Sb17 59.88(14) 85_445 89_445 ?
Zn13 Zn15 Sb17 106.74(15) 183_556 89_445 ?
Zn30 Zn15 Sb17 51.0(7) . 89_445 ?
Zn30 Zn15 Sb17 107.1(9) 121 89_445 ?
Ru14 Zn15 Sb17 128.1(2) . 188_556 ?
Ru14 Zn15 Sb17 56.0(2) 89_445 188_556 ?
Zn13 Zn15 Sb17 106.74(15) 85_445 188_556 ?
Zn13 Zn15 Sb17 59.88(14) 183_556 188_556 ?
Zn30 Zn15 Sb17 107.1(9) . 188_556 ?
Zn30 Zn15 Sb17 51.0(7) 121 188_556 ?
Sb17 Zn15 Sb17 102.0(5) 89_445 188_556 ?
Ru14 Zn15 Sb17 56.1(2) . . ?
Ru14 Zn15 Sb17 128.1(2) 89_445 . ?
Zn13 Zn15 Sb17 91.3(2) 85_445 . ?
Zn13 Zn15 Sb17 144.27(18) 183_556 . ?
Zn30 Zn15 Sb17 50.9(7) . . ?
Zn30 Zn15 Sb17 107.0(9) 121 . ?
Sb17 Zn15 Sb17 72.9(4) 89_445 . ?
Sb17 Zn15 Sb17 155.8(3) 188_556 . ?
Ru14 Zn15 Sb17 56.1(2) . 100 ?
Ru14 Zn15 Sb17 128.1(2) 89_445 100 ?
Zn13 Zn15 Sb17 144.27(18) 85_445 100 ?
Zn13 Zn15 Sb17 91.3(2) 183_556 100 ?
Zn30 Zn15 Sb17 107.0(9) . 100 ?
Zn30 Zn15 Sb17 50.9(7) 121 100 ?
Sb17 Zn15 Sb17 155.8(3) 89_445 100 ?
Sb17 Zn15 Sb17 72.9(4) 188_556 100 ?
Sb17 Zn15 Sb17 101.9(5) . 100 ?
Ru14 Zn15 Zn16 56.02(2) . 100 ?
Ru14 Zn15 Zn16 110.87(4) 89_445 100 ?
Zn13 Zn15 Zn16 85.28(4) 85_445 100 ?
Zn13 Zn15 Zn16 53.45(2) 183_556 100 ?
Zn30 Zn15 Zn16 152.64(8) . 100 ?
Zn30 Zn15 Zn16 106.7(10) 121 100 ?
Sb17 Zn15 Zn16 144.84(16) 89_445 100 ?
Sb17 Zn15 Zn16 91.8(2) 188_556 100 ?
Sb17 Zn15 Zn16 105.86(15) . 100 ?
Sb17 Zn15 Zn16 59.26(16) 100 100 ?
Ru14 Zn15 Zn16 56.02(2) . . ?
Ru14 Zn15 Zn16 110.87(4) 89_445 . ?
Zn13 Zn15 Zn16 53.45(2) 85_445 . ?
Zn13 Zn15 Zn16 85.28(4) 183_556 . ?
Zn30 Zn15 Zn16 106.7(10) . . ?
Zn30 Zn15 Zn16 152.64(8) 121 . ?
Sb17 Zn15 Zn16 91.8(2) 89_445 . ?
Sb17 Zn15 Zn16 144.84(16) 188_556 . ?
Sb17 Zn15 Zn16 59.26(16) . . ?
Sb17 Zn15 Zn16 105.86(15) 100 . ?
Zn16 Zn15 Zn16 60.68(5) 100 . ?
Zn13 Zn16 Zn13 156.15(6) 85_445 . ?
Zn13 Zn16 Ru14 117.97(2) 85_445 . ?
Zn13 Zn16 Ru14 63.285(19) . . ?
Zn13 Zn16 Ru14 63.285(19) 85_445 85_445 ?
Zn13 Zn16 Ru14 117.97(2) . 85_445 ?
Ru14 Zn16 Ru14 174.60(5) . 85_445 ?
Zn13 Zn16 Zn12 138.85(5) 85_445 . ?
Zn13 Zn16 Zn12 64.56(3) . . ?
Ru14 Zn16 Zn12 63.23(2) . . ?
Ru14 Zn16 Zn12 112.13(3) 85_445 . ?
Zn13 Zn16 Zn12 64.56(3) 85_445 85_445 ?
Zn13 Zn16 Zn12 138.85(5) . 85_445 ?
Ru14 Zn16 Zn12 112.13(3) . 85_445 ?
Ru14 Zn16 Zn12 63.23(2) 85_445 85_445 ?
Zn12 Zn16 Zn12 76.93(6) . 85_445 ?
Zn13 Zn16 Sb17 63.99(15) 85_445 85_445 ?
Zn13 Zn16 Sb17 96.09(13) . 85_445 ?
Ru14 Zn16 Sb17 129.1(3) . 85_445 ?
Ru14 Zn16 Sb17 56.3(3) 85_445 85_445 ?
Zn12 Zn16 Sb17 151.1(3) . 85_445 ?
Zn12 Zn16 Sb17 112.6(2) 85_445 85_445 ?
Zn13 Zn16 Sb17 96.09(13) 85_445 . ?
Zn13 Zn16 Sb17 63.99(15) . . ?
Ru14 Zn16 Sb17 56.3(3) . . ?
Ru14 Zn16 Sb17 129.1(3) 85_445 . ?
Zn12 Zn16 Sb17 112.6(2) . . ?
Zn12 Zn16 Sb17 151.1(3) 85_445 . ?
Sb17 Zn16 Sb17 72.9(6) 85_445 . ?
Zn13 Zn16 Zn15 61.16(3) 85_445 . ?
Zn13 Zn16 Zn15 112.75(3) . . ?
Ru14 Zn16 Zn15 57.06(2) . . ?
Ru14 Zn16 Zn15 124.44(2) 85_445 . ?
Zn12 Zn16 Zn15 108.80(2) . . ?
Zn12 Zn16 Zn15 92.32(2) 85_445 . ?
Sb17 Zn16 Zn15 98.3(3) 85_445 . ?
Sb17 Zn16 Zn15 58.9(3) . . ?
Zn13 Zn16 Zn15 112.75(3) 85_445 85_445 ?
Zn13 Zn16 Zn15 61.16(3) . 85_445 ?
Ru14 Zn16 Zn15 124.44(2) . 85_445 ?
Ru14 Zn16 Zn15 57.06(2) 85_445 85_445 ?
Zn12 Zn16 Zn15 92.32(2) . 85_445 ?
Zn12 Zn16 Zn15 108.80(2) 85_445 85_445 ?
Sb17 Zn16 Zn15 58.9(3) 85_445 85_445 ?
Sb17 Zn16 Zn15 98.3(3) . 85_445 ?
Zn15 Zn16 Zn15 153.21(5) . 85_445 ?
Zn13 Zn16 Zn17 63.2(2) 85_445 85_445 ?
Zn13 Zn16 Zn17 95.8(2) . 85_445 ?
Ru14 Zn16 Zn17 124.6(4) . 85_445 ?
Ru14 Zn16 Zn17 60.8(4) 85_445 85_445 ?
Zn12 Zn16 Zn17 154.2(3) . 85_445 ?
Zn12 Zn16 Zn17 115.3(3) 85_445 85_445 ?
Sb17 Zn16 Zn17 5.0(3) 85_445 85_445 ?
Sb17 Zn16 Zn17 68.4(7) . 85_445 ?
Zn15 Zn16 Zn17 93.9(4) . 85_445 ?
Zn15 Zn16 Zn17 62.6(3) 85_445 85_445 ?
Zn13 Zn16 Zn17 95.8(2) 85_445 . ?
Zn13 Zn16 Zn17 63.2(2) . . ?
Ru14 Zn16 Zn17 60.8(4) . . ?
Ru14 Zn16 Zn17 124.6(4) 85_445 . ?
Zn12 Zn16 Zn17 115.3(3) . . ?
Zn12 Zn16 Zn17 154.2(3) 85_445 . ?
Sb17 Zn16 Zn17 68.4(7) 85_445 . ?
Sb17 Zn16 Zn17 5.0(3) . . ?
Zn15 Zn16 Zn17 62.6(3) . . ?
Zn15 Zn16 Zn17 93.9(4) 85_445 . ?
Zn17 Zn16 Zn17 64.1(8) 85_445 . ?
Zn22 Zn17 Zn22 51.3(6) 5 . ?
Zn22 Zn17 Zn22 34.1(4) 5 89_445 ?
Zn22 Zn17 Zn22 58.2(6) . 89_445 ?
Zn22 Zn17 Zn30 100.3(16) 5 . ?
Zn22 Zn17 Zn30 72.5(14) . . ?
Zn22 Zn17 Zn30 71.1(13) 89_445 . ?
Zn22 Zn17 Zn21 63.6(5) 5 . ?
Zn22 Zn17 Zn21 42.0(3) . . ?
Zn22 Zn17 Zn21 41.4(3) 89_445 . ?
Zn30 Zn17 Zn21 37.8(15) . . ?
Zn22 Zn17 Ru14 154.8(5) 5 . ?
Zn22 Zn17 Ru14 150.3(7) . . ?
Zn22 Zn17 Ru14 148.4(7) 89_445 . ?
Zn30 Zn17 Ru14 100.9(17) . . ?
Zn21 Zn17 Ru14 138.7(7) . . ?
Zn22 Zn17 Zn13 101.0(6) 5 . ?
Zn22 Zn17 Zn13 126.2(7) . . ?
Zn22 Zn17 Zn13 126.8(7) 89_445 . ?
Zn30 Zn17 Zn13 158.0(18) . . ?
Zn21 Zn17 Zn13 164.2(10) . . ?
Ru14 Zn17 Zn13 57.1(3) . . ?
Zn22 Zn17 Zn13 126.2(7) 5 9 ?
Zn22 Zn17 Zn13 100.3(5) . 9 ?
Zn22 Zn17 Zn13 156.5(9) 89_445 9 ?
Zn30 Zn17 Zn13 113.9(10) . 9 ?
Zn21 Zn17 Zn13 129.1(5) . 9 ?
Ru14 Zn17 Zn13 55.0(4) . 9 ?
Zn13 Zn17 Zn13 55.9(2) . 9 ?
Zn22 Zn17 Zn16 103.2(5) 5 . ?
Zn22 Zn17 Zn16 154.5(9) . . ?
Zn22 Zn17 Zn16 100.6(5) 89_445 . ?
Zn30 Zn17 Zn16 116.6(11) . . ?
Zn21 Zn17 Zn16 131.4(5) . . ?
Ru14 Zn17 Zn16 54.5(4) . . ?
Zn13 Zn17 Zn16 52.6(2) . . ?
Zn13 Zn17 Zn16 97.2(5) 9 . ?
Zn22 Zn17 Zn15 128.8(5) 5 . ?
Zn22 Zn17 Zn15 132.6(4) . . ?
Zn22 Zn17 Zn15 97.8(4) 89_445 . ?
Zn30 Zn17 Zn15 60.6(13) . . ?
Zn21 Zn17 Zn15 92.1(4) . . ?
Ru14 Zn17 Zn15 54.0(4) . . ?
Zn13 Zn17 Zn15 101.1(6) . . ?
Zn13 Zn17 Zn15 104.5(7) 9 . ?
Zn16 Zn17 Zn15 58.7(4) . . ?
Zn22 Zn17 Zn15 150.6(7) 5 161_565 ?
Zn22 Zn17 Zn15 99.7(4) . 161_565 ?
Zn22 Zn17 Zn15 131.2(4) 89_445 161_565 ?
Zn30 Zn17 Zn15 60.5(12) . 161_565 ?
Zn21 Zn17 Zn15 91.9(4) . 161_565 ?
Ru14 Zn17 Zn15 54.3(4) . 161_565 ?
Zn13 Zn17 Zn15 101.6(6) . 161_565 ?
Zn13 Zn17 Zn15 56.4(3) 9 161_565 ?
Zn16 Zn17 Zn15 105.4(7) . 161_565 ?
Zn15 Zn17 Zn15 64.0(4) . 161_565 ?
Zn22 Zn17 Zn17 46.1(3) 5 5 ?
Zn22 Zn17 Zn17 74.7(3) . 5 ?
Zn22 Zn17 Zn17 79.3(5) 89_445 5 ?
Zn30 Zn17 Zn17 144.0(16) . 5 ?
Zn21 Zn17 Zn17 106.3(5) . 5 ?
Ru14 Zn17 Zn17 115.0(3) . 5 ?
Zn13 Zn17 Zn17 58.0(5) . 5 ?
Zn13 Zn17 Zn17 86.2(3) 9 5 ?
Zn16 Zn17 Zn17 88.2(6) . 5 ?
Zn15 Zn17 Zn17 145.9(6) . 5 ?
Zn15 Zn17 Zn17 141.0(4) 161_565 5 ?
Zn22 Sb17 Zn30 70.5(14) . . ?
Zn22 Sb17 Zn22 46.4(4) . 5 ?
Zn30 Sb17 Zn22 95.1(16) . 5 ?
Zn22 Sb17 Zn22 53.4(4) . 89_445 ?
Zn30 Sb17 Zn22 69.0(14) . 89_445 ?
Zn22 Sb17 Zn22 31.1(3) 5 89_445 ?
Zn22 Sb17 Ru14 154.4(4) . . ?
Zn30 Sb17 Ru14 109.5(17) . . ?
Zn22 Sb17 Ru14 152.4(4) 5 . ?
Zn22 Sb17 Ru14 151.9(4) 89_445 . ?
Zn22 Sb17 Zn21 39.6(2) . . ?
Zn30 Sb17 Zn21 37.2(16) . . ?
Zn22 Sb17 Zn21 58.8(3) 5 . ?
Zn22 Sb17 Zn21 39.1(2) 89_445 . ?
Ru14 Sb17 Zn21 146.6(6) . . ?
Zn22 Sb17 Zn13 98.3(3) . 9 ?
Zn30 Sb17 Zn13 119.4(8) . 9 ?
Zn22 Sb17 Zn13 120.0(5) 5 9 ?
Zn22 Sb17 Zn13 148.2(6) 89_445 9 ?
Ru14 Sb17 Zn13 58.5(2) . 9 ?
Zn21 Sb17 Zn13 128.7(3) . 9 ?
Zn22 Sb17 Zn15 101.1(3) . 161_565 ?
Zn30 Sb17 Zn15 64.5(13) . 161_565 ?
Zn22 Sb17 Zn15 147.3(3) 5 161_565 ?
Zn22 Sb17 Zn15 132.6(3) 89_445 161_565 ?
Ru14 Sb17 Zn15 59.1(4) . 161_565 ?
Zn21 Sb17 Zn15 94.6(3) . 161_565 ?
Zn13 Sb17 Zn15 59.8(3) 9 161_565 ?
Zn22 Sb17 Zn15 133.6(3) . . ?
Zn30 Sb17 Zn15 64.4(13) . . ?
Zn22 Sb17 Zn15 126.8(3) 5 . ?
Zn22 Sb17 Zn15 98.8(3) 89_445 . ?
Ru14 Sb17 Zn15 58.6(3) . . ?
Zn21 Sb17 Zn15 94.5(3) . . ?
Zn13 Sb17 Zn15 112.6(6) 9 . ?
Zn15 Sb17 Zn15 69.2(4) 161_565 . ?
Zn22 Sb17 Zn16 145.4(7) . . ?
Zn30 Sb17 Zn16 121.6(8) . . ?
Zn22 Sb17 Zn16 99.0(4) 5 . ?
Zn22 Sb17 Zn16 98.1(3) 89_445 . ?
Ru14 Sb17 Zn16 57.7(2) . . ?
Zn21 Sb17 Zn16 130.1(3) . . ?
Zn13 Sb17 Zn16 101.2(3) 9 . ?
Zn15 Sb17 Zn16 113.3(5) 161_565 . ?
Zn15 Sb17 Zn16 61.9(2) . . ?
Zn22 Sb17 Zn13 119.4(5) . . ?
Zn30 Sb17 Zn13 169.1(17) . . ?
Zn22 Sb17 Zn13 95.4(5) 5 . ?
Zn22 Sb17 Zn13 120.0(6) 89_445 . ?
Ru14 Sb17 Zn13 59.67(17) . . ?
Zn21 Sb17 Zn13 153.7(7) . . ?
Zn13 Sb17 Zn13 57.01(13) 9 . ?
Zn15 Sb17 Zn13 107.3(4) 161_565 . ?
Zn15 Sb17 Zn13 106.6(4) . . ?
Zn16 Sb17 Zn13 53.52(12) . . ?
Zn22 Sb17 Zn17 43.4(3) . 9 ?
Zn30 Sb17 Zn17 102.3(9) . 9 ?
Zn22 Sb17 Zn17 69.5(3) 5 9 ?
Zn22 Sb17 Zn17 91.9(4) 89_445 9 ?
Ru14 Sb17 Zn17 115.3(4) . 9 ?
Zn21 Sb17 Zn17 81.6(3) . 9 ?
Zn13 Sb17 Zn17 56.8(4) 9 9 ?
Zn15 Sb17 Zn17 89.33(15) 161_565 9 ?
Zn15 Sb17 Zn17 157.9(3) . 9 ?
Zn16 Sb17 Zn17 135.8(5) . 9 ?
Zn13 Sb17 Zn17 84.3(5) . 9 ?
Zn22 Zn20 Zn22 43.48(18) 9 . ?
Zn22 Zn20 Zn22 149.7(2) 9 24 ?
Zn22 Zn20 Zn22 161.3(2) . 24 ?
Zn22 Zn20 Zn22 161.3(2) 9 14 ?
Zn22 Zn20 Zn22 129.8(2) . 14 ?
Zn22 Zn20 Zn22 43.48(18) 24 14 ?
Zn22 Zn20 Zn22 43.48(18) 9 5 ?
Zn22 Zn20 Zn22 43.48(18) . 5 ?
Zn22 Zn20 Zn22 129.8(2) 24 5 ?
Zn22 Zn20 Zn22 149.7(2) 14 5 ?
Zn22 Zn20 Zn22 129.8(2) 9 19 ?
Zn22 Zn20 Zn22 149.7(2) . 19 ?
Zn22 Zn20 Zn22 43.48(18) 24 19 ?
Zn22 Zn20 Zn22 43.48(18) 14 19 ?
Zn22 Zn20 Zn22 161.3(2) 5 19 ?
Zn22 Zn20 Zn22 29.7(2) 9 40_544 ?
Zn22 Zn20 Zn22 71.13(11) . 40_544 ?
Zn22 Zn20 Zn22 119.969(7) 24 40_544 ?
Zn22 Zn20 Zn22 157.1(2) 14 40_544 ?
Zn22 Zn20 Zn22 50.42(14) 5 40_544 ?
Zn22 Zn20 Zn22 114.10(9) 19 40_544 ?
Zn22 Zn20 Zn22 50.42(14) 9 70_454 ?
Zn22 Zn20 Zn22 29.7(2) . 70_454 ?
Zn22 Zn20 Zn22 157.1(2) 24 70_454 ?
Zn22 Zn20 Zn22 114.10(9) 14 70_454 ?
Zn22 Zn20 Zn22 71.13(11) 5 70_454 ?
Zn22 Zn20 Zn22 119.969(7) 19 70_454 ?
Zn22 Zn20 Zn22 79.50(17) 40_544 70_454 ?
Zn22 Zn20 Zn22 157.1(2) 9 35 ?
Zn22 Zn20 Zn22 114.10(9) . 35 ?
Zn22 Zn20 Zn22 50.42(14) 24 35 ?
Zn22 Zn20 Zn22 29.7(2) 14 35 ?
Zn22 Zn20 Zn22 119.969(7) 5 35 ?
Zn22 Zn20 Zn22 71.13(11) 19 35 ?
Zn22 Zn20 Zn22 161.3(2) 40_544 35 ?
Zn22 Zn20 Zn22 114.3(2) 70_454 35 ?
Zn22 Zn20 Zn22 114.10(9) 9 79 ?
Zn22 Zn20 Zn22 119.969(7) . 79 ?
Zn22 Zn20 Zn22 71.13(11) 24 79 ?
Zn22 Zn20 Zn22 50.42(14) 14 79 ?
Zn22 Zn20 Zn22 157.1(2) 5 79 ?
Zn22 Zn20 Zn22 29.7(2) 19 79 ?
Zn22 Zn20 Zn22 114.3(2) 40_544 79 ?
Zn22 Zn20 Zn22 90.4(2) 70_454 79 ?
Zn22 Zn20 Zn22 79.50(17) 35 79 ?
Zn22 Zn20 Zn22 71.13(11) 9 89_445 ?
Zn22 Zn20 Zn22 50.42(14) . 89_445 ?
Zn22 Zn20 Zn22 114.10(9) 24 89_445 ?
Zn22 Zn20 Zn22 119.969(7) 14 89_445 ?
Zn22 Zn20 Zn22 29.7(2) 5 89_445 ?
Zn22 Zn20 Zn22 157.1(2) 19 89_445 ?
Zn22 Zn20 Zn22 79.50(17) 40_544 89_445 ?
Zn22 Zn20 Zn22 79.50(17) 70_454 89_445 ?
Zn22 Zn20 Zn22 90.4(2) 35 89_445 ?
Zn22 Zn20 Zn22 161.3(2) 79 89_445 ?
Zn22 Zn20 Zn22 119.969(7) 9 51 ?
Zn22 Zn20 Zn22 157.1(2) . 51 ?
Zn22 Zn20 Zn22 29.7(2) 24 51 ?
Zn22 Zn20 Zn22 71.13(11) 14 51 ?
Zn22 Zn20 Zn22 114.10(9) 5 51 ?
Zn22 Zn20 Zn22 50.42(14) 19 51 ?
Zn22 Zn20 Zn22 90.4(2) 40_544 51 ?
Zn22 Zn20 Zn22 161.3(2) 70_454 51 ?
Zn22 Zn20 Zn22 79.50(17) 35 51 ?
Zn22 Zn20 Zn22 79.50(17) 79 51 ?
Zn22 Zn20 Zn22 114.3(2) 89_445 51 ?
Zn30 Zn21 Zn22 114.12(17) . 28 ?
Zn30 Zn21 Zn22 114.12(17) . 68_454 ?
Zn22 Zn21 Zn22 80.39(13) 28 68_454 ?
Zn30 Zn21 Zn22 114.12(17) . 89_445 ?
Zn22 Zn21 Zn22 80.39(13) 28 89_445 ?
Zn22 Zn21 Zn22 131.8(3) 68_454 89_445 ?
Zn30 Zn21 Zn22 114.12(17) . . ?
Zn22 Zn21 Zn22 131.8(3) 28 . ?
Zn22 Zn21 Zn22 80.39(13) 68_454 . ?
Zn22 Zn21 Zn22 80.39(13) 89_445 . ?
Zn30 Zn21 Zn22 121.25(12) . 30 ?
Zn22 Zn21 Zn22 50.2(3) 28 30 ?
Zn22 Zn21 Zn22 30.2(3) 68_454 30 ?
Zn22 Zn21 Zn22 116.1(3) 89_445 30 ?
Zn22 Zn21 Zn22 102.5(3) . 30 ?
Zn30 Zn21 Zn22 121.25(12) . 93_445 ?
Zn22 Zn21 Zn22 30.2(3) 28 93_445 ?
Zn22 Zn21 Zn22 102.5(3) 68_454 93_445 ?
Zn22 Zn21 Zn22 50.2(3) 89_445 93_445 ?
Zn22 Zn21 Zn22 116.1(3) . 93_445 ?
Zn22 Zn21 Zn22 74.39(11) 30 93_445 ?
Zn30 Zn21 Zn22 121.25(12) . 5 ?
Zn22 Zn21 Zn22 102.5(3) 28 5 ?
Zn22 Zn21 Zn22 116.1(3) 68_454 5 ?
Zn22 Zn21 Zn22 30.2(3) 89_445 5 ?
Zn22 Zn21 Zn22 50.2(3) . 5 ?
Zn22 Zn21 Zn22 117.5(2) 30 5 ?
Zn22 Zn21 Zn22 74.39(11) 93_445 5 ?
Zn30 Zn21 Zn22 121.25(12) . 70_454 ?
Zn22 Zn21 Zn22 116.1(3) 28 70_454 ?
Zn22 Zn21 Zn22 50.2(3) 68_454 70_454 ?
Zn22 Zn21 Zn22 102.5(3) 89_445 70_454 ?
Zn22 Zn21 Zn22 30.2(3) . 70_454 ?
Zn22 Zn21 Zn22 74.39(11) 30 70_454 ?
Zn22 Zn21 Zn22 117.5(2) 93_445 70_454 ?
Zn22 Zn21 Zn22 74.39(11) 5 70_454 ?
Zn30 Zn21 Zn17 70.5(5) . . ?
Zn22 Zn21 Zn17 140.2(4) 28 . ?
Zn22 Zn21 Zn17 136.1(4) 68_454 . ?
Zn22 Zn21 Zn17 63.4(4) 89_445 . ?
Zn22 Zn21 Zn17 60.3(5) . . ?
Zn22 Zn21 Zn17 162.8(4) 30 . ?
Zn22 Zn21 Zn17 111.6(4) 93_445 . ?
Zn22 Zn21 Zn17 52.5(5) 5 . ?
Zn22 Zn21 Zn17 88.8(4) 70_454 . ?
Zn30 Zn21 Zn17 70.5(5) . 28 ?
Zn22 Zn21 Zn17 60.3(4) 28 28 ?
Zn22 Zn21 Zn17 63.4(4) 68_454 28 ?
Zn22 Zn21 Zn17 136.1(4) 89_445 28 ?
Zn22 Zn21 Zn17 140.2(4) . 28 ?
Zn22 Zn21 Zn17 52.5(5) 30 28 ?
Zn22 Zn21 Zn17 88.8(4) 93_445 28 ?
Zn22 Zn21 Zn17 162.8(4) 5 28 ?
Zn22 Zn21 Zn17 111.6(4) 70_454 28 ?
Zn17 Zn21 Zn17 141.0(10) . 28 ?
Zn30 Zn21 Zn17 70.5(5) . 68_454 ?
Zn22 Zn21 Zn17 136.1(4) 28 68_454 ?
Zn22 Zn21 Zn17 60.3(4) 68_454 68_454 ?
Zn22 Zn21 Zn17 140.2(4) 89_445 68_454 ?
Zn22 Zn21 Zn17 63.4(4) . 68_454 ?
Zn22 Zn21 Zn17 88.8(4) 30 68_454 ?
Zn22 Zn21 Zn17 162.8(4) 93_445 68_454 ?
Zn22 Zn21 Zn17 111.6(4) 5 68_454 ?
Zn22 Zn21 Zn17 52.5(5) 70_454 68_454 ?
Zn17 Zn21 Zn17 83.6(3) . 68_454 ?
Zn17 Zn21 Zn17 83.6(3) 28 68_454 ?
Zn22 Zn22 Zn21 109.6(5) 70_454 . ?
Zn22 Zn22 Zn22 135.4(4) 70_454 5 ?
Zn21 Zn22 Zn22 86.6(3) . 5 ?
Zn22 Zn22 Zn22 83.5(5) 70_454 9 ?
Zn21 Zn22 Zn22 138.4(3) . 9 ?
Zn22 Zn22 Zn22 60.000(1) 5 9 ?
Zn22 Zn22 Zn22 59.8(5) 70_454 68_454 ?
Zn21 Zn22 Zn22 49.81(6) . 68_454 ?
Zn22 Zn22 Zn22 120.8(3) 5 68_454 ?
Zn22 Zn22 Zn22 125.76(9) 9 68_454 ?
Zn22 Zn22 Zn22 137.7(2) 70_454 89_445 ?
Zn21 Zn22 Zn22 49.81(7) . 89_445 ?
Zn22 Zn22 Zn22 36.8(3) 5 89_445 ?
Zn22 Zn22 Zn22 93.6(3) 9 89_445 ?
Zn22 Zn22 Zn22 90.0 68_454 89_445 ?
Zn22 Zn22 Zn17 77.2(4) 70_454 9 ?
Zn21 Zn22 Zn17 155.3(4) . 9 ?
Zn22 Zn22 Zn17 105.5(4) 5 9 ?
Zn22 Zn22 Zn17 64.7(4) 9 9 ?
Zn22 Zn22 Zn17 131.2(5) 68_454 9 ?
Zn22 Zn22 Zn17 138.8(5) 89_445 9 ?
Zn22 Zn22 Zn17 158.2(4) 70_454 . ?
Zn21 Zn22 Zn17 77.7(3) . . ?
Zn22 Zn22 Zn17 63.9(5) 5 . ?
Zn22 Zn22 Zn17 104.9(4) 9 . ?
Zn22 Zn22 Zn17 124.2(4) 68_454 . ?
Zn22 Zn22 Zn17 62.9(4) 89_445 . ?
Zn17 Zn22 Zn17 88.2(6) 9 . ?
Zn22 Zn22 Zn17 68.7(5) 70_454 68_454 ?
Zn21 Zn22 Zn17 75.2(3) . 68_454 ?
Zn22 Zn22 Zn17 154.6(5) 5 68_454 ?
Zn22 Zn22 Zn17 143.6(5) 9 68_454 ?
Zn22 Zn22 Zn17 58.9(4) 68_454 68_454 ?
Zn22 Zn22 Zn17 122.8(3) 89_445 68_454 ?
Zn17 Zn22 Zn17 86.0(7) 9 68_454 ?
Zn17 Zn22 Zn17 94.6(9) . 68_454 ?
Zn22 Zn22 Sb17 154.6(3) 70_454 . ?
Zn21 Zn22 Sb17 76.4(3) . . ?
Zn22 Zn22 Sb17 68.3(4) 5 . ?
Zn22 Zn22 Sb17 108.8(3) 9 . ?
Zn22 Zn22 Sb17 121.5(3) 68_454 . ?
Zn22 Zn22 Sb17 65.4(3) 89_445 . ?
Zn17 Zn22 Sb17 87.9(2) 9 . ?
Zn17 Zn22 Sb17 4.5(4) . . ?
Zn17 Zn22 Sb17 90.1(7) 68_454 . ?
Zn22 Zn22 Sb17 76.0(3) 70_454 9 ?
Zn21 Zn22 Sb17 155.0(3) . 9 ?
Zn22 Zn22 Sb17 106.8(2) 5 9 ?
Zn22 Zn22 Sb17 65.4(3) 9 9 ?
Zn22 Zn22 Sb17 129.9(4) 68_454 9 ?
Zn22 Zn22 Sb17 140.1(4) 89_445 9 ?
Zn17 Zn22 Sb17 1.3(5) 9 9 ?
Zn17 Zn22 Sb17 89.1(3) . 9 ?
Zn17 Zn22 Sb17 85.0(2) 68_454 9 ?
Sb17 Zn22 Sb17 88.8(3) . 9 ?
Zn22 Zn22 Zn21 40.3(3) 70_454 9 ?
Zn21 Zn22 Zn21 136.4(3) . 9 ?
Zn22 Zn22 Zn21 99.7(2) 5 9 ?
Zn22 Zn22 Zn21 43.2(2) 9 9 ?
Zn22 Zn22 Zn21 92.2(2) 68_454 9 ?
Zn22 Zn22 Zn21 123.85(12) 89_445 9 ?
Zn17 Zn22 Zn21 63.9(3) 9 9 ?
Zn17 Zn22 Zn21 143.5(4) . 9 ?
Zn17 Zn22 Zn21 105.6(4) 68_454 9 ?
Sb17 Zn22 Zn21 146.0(3) . 9 ?
Sb17 Zn22 Zn21 63.5(2) 9 9 ?
Zn21 Zn30 Sb17 77.7(16) . 28 ?
Zn21 Zn30 Sb17 77.7(16) . . ?
Sb17 Zn30 Sb17 155(3) 28 . ?
Zn21 Zn30 Sb17 77.7(16) . 89_445 ?
Sb17 Zn30 Sb17 87.4(7) 28 89_445 ?
Sb17 Zn30 Sb17 87.4(7) . 89_445 ?
Zn21 Zn30 Sb17 77.7(16) . 68_454 ?
Sb17 Zn30 Sb17 87.4(7) 28 68_454 ?
Sb17 Zn30 Sb17 87.4(7) . 68_454 ?
Sb17 Zn30 Sb17 155(3) 89_445 68_454 ?
Zn21 Zn30 Zn17 71.7(16) . 28 ?
Sb17 Zn30 Zn17 5.9(4) 28 28 ?
Sb17 Zn30 Zn17 149(3) . 28 ?
Sb17 Zn30 Zn17 86.4(9) 89_445 28 ?
Sb17 Zn30 Zn17 86.0(9) 68_454 28 ?
Zn21 Zn30 Zn17 71.7(16) . . ?
Sb17 Zn30 Zn17 149(3) 28 . ?
Sb17 Zn30 Zn17 5.9(4) . . ?
Sb17 Zn30 Zn17 86.0(9) 89_445 . ?
Sb17 Zn30 Zn17 86.4(9) 68_454 . ?
Zn17 Zn30 Zn17 143(3) 28 . ?
Zn21 Zn30 Zn17 71.7(16) . 89_445 ?
Sb17 Zn30 Zn17 86.0(9) 28 89_445 ?
Sb17 Zn30 Zn17 86.4(9) . 89_445 ?
Sb17 Zn30 Zn17 5.9(4) 89_445 89_445 ?
Sb17 Zn30 Zn17 149(3) 68_454 89_445 ?
Zn17 Zn30 Zn17 84.4(10) 28 89_445 ?
Zn17 Zn30 Zn17 84.4(10) . 89_445 ?
Zn21 Zn30 Zn17 71.7(16) . 68_454 ?
Sb17 Zn30 Zn17 86.4(10) 28 68_454 ?
Sb17 Zn30 Zn17 86.0(9) . 68_454 ?
Sb17 Zn30 Zn17 149(3) 89_445 68_454 ?
Sb17 Zn30 Zn17 5.9(4) 68_454 68_454 ?
Zn17 Zn30 Zn17 84.4(10) 28 68_454 ?
Zn17 Zn30 Zn17 84.4(10) . 68_454 ?
Zn17 Zn30 Zn17 143(3) 89_445 68_454 ?
Zn21 Zn30 Zn22 34.0(8) . 28 ?
Sb17 Zn30 Zn22 54.6(10) 28 28 ?
Sb17 Zn30 Zn22 103(2) . 28 ?
Sb17 Zn30 Zn22 56.9(10) 89_445 28 ?
Sb17 Zn30 Zn22 101(2) 68_454 28 ?
Zn17 Zn30 Zn22 49.5(10) 28 28 ?
Zn17 Zn30 Zn22 98(2) . 28 ?
Zn17 Zn30 Zn22 51.6(10) 89_445 28 ?
Zn17 Zn30 Zn22 96(2) 68_454 28 ?
Zn21 Zn30 Zn22 34.0(8) . 68_454 ?
Sb17 Zn30 Zn22 56.9(10) 28 68_454 ?
Sb17 Zn30 Zn22 101(2) . 68_454 ?
Sb17 Zn30 Zn22 103(2) 89_445 68_454 ?
Sb17 Zn30 Zn22 54.6(10) 68_454 68_454 ?
Zn17 Zn30 Zn22 51.6(10) 28 68_454 ?
Zn17 Zn30 Zn22 96(2) . 68_454 ?
Zn17 Zn30 Zn22 98(2) 89_445 68_454 ?
Zn17 Zn30 Zn22 49.5(10) 68_454 68_454 ?
Zn22 Zn30 Zn22 46.6(10) 28 68_454 ?
Zn21 Zn30 Zn22 34.0(8) . 89_445 ?
Sb17 Zn30 Zn22 101(2) 28 89_445 ?
Sb17 Zn30 Zn22 56.9(10) . 89_445 ?
Sb17 Zn30 Zn22 54.6(10) 89_445 89_445 ?
Sb17 Zn30 Zn22 103(2) 68_454 89_445 ?
Zn17 Zn30 Zn22 96(2) 28 89_445 ?
Zn17 Zn30 Zn22 51.6(10) . 89_445 ?
Zn17 Zn30 Zn22 49.5(10) 89_445 89_445 ?
Zn17 Zn30 Zn22 98(2) 68_454 89_445 ?
Zn22 Zn30 Zn22 46.6(10) 28 89_445 ?
Zn22 Zn30 Zn22 68.1(16) 68_454 89_445 ?

loop_
_geom_bond_atom_site_label_1
_geom_bond_atom_site_label_2
_geom_bond_distance
_geom_bond_site_symmetry_2
_geom_bond_publ_flag
Ru10 Zn11 2.5678(10) 101 ?
Ru10 Zn11 2.5678(10) 5 ?
Ru10 Zn11 2.5678(10) . ?
Ru10 Zn11 2.5678(10) 97 ?
Ru10 Zn11 2.5678(10) 105 ?
Ru10 Zn11 2.5678(10) 9 ?
Ru10 Zn11 2.5678(10) 102 ?
Ru10 Zn11 2.5678(10) 6 ?
Ru10 Zn11 2.5678(10) 98 ?
Ru10 Zn11 2.5678(10) 2 ?
Ru10 Zn11 2.5678(10) 106 ?
Ru10 Zn11 2.5678(10) 10 ?
Zn11 Ru14 2.5826(12) . ?
Zn11 Zn12 2.6382(16) . ?
Zn11 Zn13 2.6827(12) 9 ?
Zn11 Zn13 2.6827(12) 107 ?
Zn11 Zn11 2.6916(11) 102 ?
Zn11 Zn11 2.6916(11) 5 ?
Zn11 Zn11 2.6916(11) 10 ?
Zn11 Zn11 2.6916(11) 9 ?
Zn11 Zn13 2.7055(10) . ?
Zn11 Zn13 2.7055(10) 100 ?
Zn11 Zn11 2.734(2) 2 ?
Zn12 Zn11 2.6382(16) 2 ?
Zn12 Zn16 2.6663(12) . ?
Zn12 Zn16 2.6663(12) 100 ?
Zn12 Zn16 2.6663(12) 2 ?
Zn12 Zn16 2.6663(12) 99 ?
Zn12 Ru14 2.7787(7) 2 ?
Zn12 Ru14 2.7787(7) . ?
Zn12 Zn13 2.8040(9) 2 ?
Zn12 Zn13 2.8040(9) . ?
Zn12 Zn13 2.8040(9) 100 ?
Zn12 Zn13 2.8040(9) 99 ?
Zn13 Zn16 2.5822(8) . ?
Zn13 Ru14 2.6508(9) 5 ?
Zn13 Zn11 2.6827(12) 5 ?
Zn13 Zn13 2.7233(13) 5 ?
Zn13 Zn13 2.7233(13) 9 ?
Zn13 Ru14 2.7370(8) . ?
Zn13 Zn15 2.8155(13) 85_445 ?
Zn13 Sb17 2.819(8) 5 ?
Zn13 Zn13 2.8606(16) 99 ?
Zn13 Sb17 2.886(6) . ?
Ru14 Sb17 2.592(15) . ?
Ru14 Sb17 2.592(15) 100 ?
Ru14 Zn16 2.6343(6) 100 ?
Ru14 Zn16 2.6343(6) . ?
Ru14 Zn13 2.6508(9) 107 ?
Ru14 Zn13 2.6508(9) 9 ?
Ru14 Zn15 2.6660(13) . ?
Ru14 Zn15 2.6840(13) 161_565 ?
Ru14 Zn13 2.7370(8) 100 ?
Zn15 Ru14 2.6840(13) 89_445 ?
Zn15 Zn13 2.8155(13) 85_445 ?
Zn15 Zn13 2.8155(13) 183_556 ?
Zn15 Zn30 2.83(4) . ?
Zn15 Zn30 2.83(4) 121 ?
Zn15 Sb17 2.833(15) 89_445 ?
Zn15 Sb17 2.833(15) 188_556 ?
Zn15 Sb17 2.837(14) . ?
Zn15 Sb17 2.837(14) 100 ?
Zn15 Zn16 2.9223(11) 100 ?
Zn15 Zn16 2.9223(11) . ?
Zn16 Zn13 2.5822(8) 85_445 ?
Zn16 Ru14 2.6343(6) 85_445 ?
Zn16 Zn12 2.6663(12) 85_445 ?
Zn16 Sb17 2.848(7) 85_445 ?
Zn16 Sb17 2.848(7) . ?
Zn16 Zn15 2.9223(11) 85_445 ?
Zn16 Zn17 2.925(16) 85_445 ?
Zn16 Zn17 2.925(16) . ?
Zn17 Zn22 2.22(2) 5 ?
Zn17 Zn22 2.24(2) . ?
Zn17 Zn22 2.33(2) 89_445 ?
Zn17 Zn30 2.50(2) . ?
Zn17 Zn21 2.515(15) . ?
Zn17 Zn13 2.914(15) 9 ?
Zn17 Zn15 3.04(2) 161_565 ?
Zn17 Zn17 3.10(3) 5 ?
Sb17 Zn22 2.426(14) . ?
Sb17 Zn30 2.437(17) . ?
Sb17 Zn22 2.479(18) 5 ?
Sb17 Zn22 2.517(14) 89_445 ?
Sb17 Zn21 2.623(9) . ?
Sb17 Zn13 2.819(8) 9 ?
Sb17 Zn15 2.833(15) 161_565 ?
Sb17 Zn17 3.23(3) 9 ?
Zn20 Zn22 2.608(5) 9 ?
Zn20 Zn22 2.608(5) . ?
Zn20 Zn22 2.608(5) 24 ?
Zn20 Zn22 2.608(5) 14 ?
Zn20 Zn22 2.608(5) 5 ?
Zn20 Zn22 2.608(5) 19 ?
Zn20 Zn22 2.608(5) 40_544 ?
Zn20 Zn22 2.608(5) 70_454 ?
Zn20 Zn22 2.608(5) 35 ?
Zn20 Zn22 2.608(5) 79 ?
Zn20 Zn22 2.608(5) 89_445 ?
Zn20 Zn22 2.608(5) 51 ?
Zn21 Zn30 1.62(7) . ?
Zn21 Zn22 1.721(5) 28 ?
Zn21 Zn22 1.721(5) 68_454 ?
Zn21 Zn22 1.721(5) 89_445 ?
Zn21 Zn22 1.721(5) . ?
Zn21 Zn22 2.509(5) 30 ?
Zn21 Zn22 2.509(5) 93_445 ?
Zn21 Zn22 2.509(5) 5 ?
Zn21 Zn22 2.509(5) 70_454 ?
Zn21 Zn17 2.515(15) 28 ?
Zn21 Zn17 2.515(15) 68_454 ?
Zn22 Zn22 1.338(10) 70_454 ?
Zn22 Zn22 1.932(9) 5 ?
Zn22 Zn22 1.932(9) 9 ?
Zn22 Zn22 2.222(7) 68_454 ?
Zn22 Zn22 2.222(7) 89_445 ?
Zn22 Zn17 2.22(2) 9 ?
Zn22 Zn17 2.33(2) 68_454 ?
Zn22 Sb17 2.479(18) 9 ?
Zn22 Zn21 2.509(5) 9 ?
Zn30 Sb17 2.437(17) 28 ?
Zn30 Sb17 2.437(17) 89_445 ?
Zn30 Sb17 2.437(17) 68_454 ?
Zn30 Zn17 2.50(2) 28 ?
Zn30 Zn17 2.50(2) 89_445 ?
Zn30 Zn17 2.50(2) 68_454 ?
Zn30 Zn22 2.81(6) 28 ?
Zn30 Zn22 2.81(6) 68_454 ?
Zn30 Zn22 2.81(6) 89_445 ?
